data_4069314
loop_
_publ_author_name
'Jautze, Sascha'
'Diethelm, Stefan'
'Frey, Wolfgang'
'Peters, Ren\'e'

_publ_section_title
;
 Diastereoselective Bis-Cyclopalladation of Ferrocene-1,1&#x2032;-diyl
 Bis-Imidazolines: Translation of Central via Axial into Planar Chirality
;
_journal_issue 7
_journal_name_full Organometallics
_journal_page_first 2001
_journal_paper_doi 10.1021/om900137c
_journal_volume 28
_journal_year 2009
_chemical_absolute_configuration ad
_chemical_formula_moiety 'C54 H46 Cl2 Fe N4 O4 Pd S2, C H2 Cl2'
_chemical_formula_sum 'C55 H48 Cl4 Fe N4 O4 Pd S2'
_chemical_formula_weight 1197.14
_chemical_name_systematic
;
  ?
;
_space_group_IT_number 19
_symmetry_cell_setting orthorhombic
_symmetry_space_group_name_Hall 'P 2ac 2ab'
_symmetry_space_group_name_H-M 'P 21 21 21'
_atom_sites_solution_hydrogens geom
_atom_sites_solution_primary direct
_atom_sites_solution_secondary difmap
_audit_creation_method SHELXL-97
_cell_angle_alpha 90.00
_cell_angle_beta 90.00
_cell_angle_gamma 90.00
_cell_formula_units_Z 4
_cell_length_a 13.1386(14)
_cell_length_b 17.9548(17)
_cell_length_c 21.9083(18)
_cell_measurement_reflns_used 6395
_cell_measurement_temperature 220(2)
_cell_measurement_theta_max 27.49
_cell_measurement_theta_min 2.75
_cell_volume 5168.2(9)
_computing_cell_refinement 'HKL Scalepack (Otwinowski & Minor 1997)'
_computing_data_collection 'COLLECT (Nonius, 2000)'
_computing_data_reduction 'Denzo + Scalepak (Otwinowski & Minor, 1997)'
_computing_molecular_graphics 'ORTEP (Johnson,1976)'
_computing_publication_material SHELXL97
_computing_structure_refinement 'SHELXL97 (Sheldrick, 1997)'
_computing_structure_solution 'SIR97 (Altomare et Al., 1997)'
_diffrn_ambient_temperature 220(2)
_diffrn_measured_fraction_theta_full .990
_diffrn_measured_fraction_theta_max .990
_diffrn_measurement_device_type 'Nonius Kappa CCD area-detector diffractometer'
_diffrn_measurement_method '\f and \w scans with \k offsets'
_diffrn_radiation_monochromator graphite
_diffrn_radiation_source 'fine-focus sealed tube'
_diffrn_radiation_type MoK\a
_diffrn_radiation_wavelength 0.71070
_diffrn_reflns_av_R_equivalents 0.0000
_diffrn_reflns_av_sigmaI/netI 0.0391
_diffrn_reflns_limit_h_max 17
_diffrn_reflns_limit_h_min -16
_diffrn_reflns_limit_k_max 23
_diffrn_reflns_limit_k_min -23
_diffrn_reflns_limit_l_max 28
_diffrn_reflns_limit_l_min -28
_diffrn_reflns_number 11751
_diffrn_reflns_theta_full 27.49
_diffrn_reflns_theta_max 27.49
_diffrn_reflns_theta_min 2.75
_exptl_absorpt_coefficient_mu 0.967
_exptl_absorpt_correction_type none
_exptl_crystal_colour orange
_exptl_crystal_density_diffrn 1.539
_exptl_crystal_density_method 'not measured'
_exptl_crystal_description 'Cut fragment'
_exptl_crystal_F_000 2440
_exptl_crystal_size_max 0.15
_exptl_crystal_size_mid 0.14
_exptl_crystal_size_min 0.14
_refine_diff_density_max .638
_refine_diff_density_min -.661
_refine_diff_density_rms .057
_refine_ls_abs_structure_details 'Flack H D (1983), Acta Cryst. A39, 876-881'
_refine_ls_abs_structure_Flack -0.026(16)
_refine_ls_extinction_coef 0.0022(3)
_refine_ls_extinction_expression Fc^*^=kFc[1+0.001xFc^2^\l^3^/sin(2\q)]^-1/4^
_refine_ls_extinction_method SHELXL97
_refine_ls_goodness_of_fit_ref 1.036
_refine_ls_hydrogen_treatment riding
_refine_ls_matrix_type full
_refine_ls_number_parameters 643
_refine_ls_number_reflns 11751
_refine_ls_number_restraints 0
_refine_ls_restrained_S_all 1.036
_refine_ls_R_factor_all 0.0456
_refine_ls_R_factor_gt 0.0380
_refine_ls_shift/su_max 0.001
_refine_ls_shift/su_mean 0.000
_refine_ls_structure_factor_coef Fsqd
_refine_ls_weighting_details 'calc w=1/[\s^2^(Fo^2^)+(0.0416P)^2^+3.0338P] where P=(Fo^2^+2Fc^2^)/3'
_refine_ls_weighting_scheme calc
_refine_ls_wR_factor_gt 0.0869
_refine_ls_wR_factor_ref 0.0915
_reflns_number_gt 10645
_reflns_number_total 11751
_reflns_threshold_expression >2sigma(I)
_cod_data_source_file om900137c_si_002.cif
_cod_data_source_block jaut4_P_08
_cod_depositor_comments
;
The following automatic conversions were performed:

'_symmetry_cell_setting' value 'Orthorhombic' changed to
'orthorhombic' according to
/home/saulius/struct/CIF-dictionaries/cif_core.dic dictionary named
'cif_core.dic' version 2.4.2 from 2011-04-26.

Automatic conversion script
Id: cif_fix_values 1715 2011-07-08 13:25:40Z adriana 
;
_cod_database_code 4069314

loop_
_symmetry_equiv_pos_as_xyz
'x, y, z'
'-x+1/2, -y, z+1/2'
'-x, y+1/2, -z+1/2'
'x+1/2, -y+1/2, -z'

loop_
_atom_site_label
_atom_site_type_symbol
_atom_site_fract_x
_atom_site_fract_y
_atom_site_fract_z
_atom_site_U_iso_or_equiv
_atom_site_adp_type
_atom_site_occupancy
_atom_site_calc_flag
Pd1 Pd 0.295185(18) 0.135905(12) 0.124432(10) 0.03244(7) Uani 1 d
Fe1 Fe 0.20489(4) -0.00447(3) 0.24063(2) 0.03993(11) Uani 1 d
Cl1 Cl 0.31924(8) 0.24844(5) 0.17104(5) 0.0549(2) Uani 1 d
Cl2 Cl 0.46776(6) 0.12029(5) 0.11944(5) 0.0495(2) Uani 1 d
S1 S 0.22387(7) -0.16810(5) 0.04573(4) 0.0457(2) Uani 1 d
S2 S -0.10358(7) 0.16639(6) 0.21773(4) 0.0491(2) Uani 1 d
O1 O 0.1288(2) -0.16972(15) 0.07720(15) 0.0567(7) Uani 1 d
O2 O 0.2291(3) -0.18510(15) -0.01814(13) 0.0623(8) Uani 1 d
O3 O -0.1592(2) 0.22414(17) 0.18781(13) 0.0578(7) Uani 1 d
O4 O -0.0482(2) 0.1816(2) 0.27240(13) 0.0681(9) Uani 1 d
N1 N 0.2801(2) 0.03844(14) 0.07710(11) 0.0323(5) Uani 1 d
N2 N 0.2675(2) -0.08076(15) 0.04876(13) 0.0393(6) Uani 1 d
N3 N 0.14078(19) 0.14680(14) 0.13166(12) 0.0339(6) Uani 1 d
N4 N -0.0201(2) 0.13369(18) 0.16596(12) 0.0387(6) Uani 1 d
C1 C 0.2594(2) -0.02815(17) 0.09501(14) 0.0341(7) Uani 1 d
C2 C 0.3112(3) -0.22426(18) 0.08490(17) 0.0442(8) Uani 1 d
C3 C 0.2886(3) -0.2479(2) 0.14340(19) 0.0555(9) Uani 1 d
C4 C 0.3600(4) -0.2910(3) 0.1752(2) 0.0652(12) Uani 1 d
C5 C 0.4515(4) -0.3115(3) 0.1484(3) 0.0698(13) Uani 1 d
C6 C 0.4699(4) -0.2892(3) 0.0896(3) 0.0759(15) Uani 1 d
C7 C 0.4013(3) -0.2454(2) 0.0575(2) 0.0638(12) Uani 1 d
C8 C 0.5259(4) -0.3592(4) 0.1839(4) 0.113(2) Uani 1 d
C9 C 0.3208(3) -0.04638(18) -0.00473(14) 0.0391(7) Uani 1 d
C10 C 0.3122(3) 0.03762(17) 0.01178(13) 0.0354(7) Uani 1 d
C11 C 0.2400(3) 0.08146(18) -0.02864(13) 0.0352(7) Uani 1 d
C12 C 0.2694(3) 0.1509(2) -0.05006(16) 0.0478(9) Uani 1 d
C13 C 0.2026(4) 0.1924(2) -0.08581(18) 0.0607(11) Uani 1 d
C14 C 0.1091(4) 0.1652(3) -0.10092(17) 0.0614(12) Uani 1 d
C15 C 0.0801(3) 0.0951(3) -0.08067(17) 0.0571(11) Uani 1 d
C16 C 0.1459(3) 0.0538(2) -0.04447(16) 0.0464(8) Uani 1 d
C17 C 0.4286(3) -0.07510(18) -0.01018(16) 0.0427(8) Uani 1 d
C18 C 0.4561(3) -0.1177(2) -0.06080(17) 0.0512(9) Uani 1 d
C19 C 0.5539(4) -0.1465(2) -0.0657(2) 0.0586(11) Uani 1 d
C20 C 0.6233(3) -0.1324(2) -0.0213(2) 0.0632(11) Uani 1 d
C21 C 0.5982(3) -0.0902(2) 0.0293(2) 0.0603(11) Uani 1 d
C22 C 0.5005(3) -0.0611(2) 0.03491(18) 0.0480(8) Uani 1 d
C23 C 0.2508(3) -0.05136(19) 0.15992(16) 0.0413(7) Uani 1 d
C24 C 0.1205(3) 0.09075(19) 0.23311(14) 0.0373(7) Uani 1 d
C25 C 0.2139(3) 0.1059(2) 0.26458(15) 0.0434(7) Uani 1 d
C26 C 0.2154(3) 0.0598(2) 0.31695(15) 0.0506(9) Uani 1 d
C27 C 0.1264(3) 0.0165(2) 0.31873(16) 0.0485(9) Uani 1 d
C28 C 0.0670(3) 0.0354(2) 0.26644(16) 0.0427(8) Uani 1 d
C29 C 0.0851(2) 0.12527(18) 0.17682(14) 0.0353(7) Uani 1 d
C30 C 0.0767(3) 0.18215(18) 0.08420(14) 0.0363(7) Uani 1 d
C31 C -0.0330(3) 0.1541(2) 0.09990(15) 0.0407(8) Uani 1 d
C32 C -0.1880(3) 0.0934(3) 0.23057(17) 0.0529(10) Uani 1 d
C33 C -0.2575(3) 0.0750(2) 0.18510(19) 0.0540(9) Uani 1 d
C34 C -0.3281(3) 0.0188(3) 0.1957(3) 0.0716(13) Uani 1 d
C35 C -0.3303(3) -0.0179(3) 0.2522(3) 0.0877(19) Uani 1 d
C36 C -0.2623(4) 0.0029(4) 0.2964(3) 0.0918(19) Uani 1 d
C37 C -0.1912(3) 0.0574(3) 0.2864(2) 0.0751(15) Uani 1 d
C38 C -0.4084(5) -0.0793(5) 0.2628(5) 0.133(3) Uani 1 d
C39 C -0.0688(3) 0.0883(2) 0.06255(16) 0.0448(8) Uani 1 d
C40 C -0.0353(3) 0.0168(2) 0.07320(19) 0.0543(10) Uani 1 d
C41 C -0.0649(4) -0.0424(3) 0.0352(2) 0.0735(14) Uani 1 d
C42 C -0.1299(4) -0.0276(4) -0.0122(3) 0.0871(18) Uani 1 d
C43 C -0.1663(4) 0.0438(4) -0.0224(2) 0.0883(19) Uani 1 d
C44 C -0.1356(3) 0.1022(3) 0.0148(2) 0.0669(13) Uani 1 d
C45 C 0.0814(3) 0.26706(19) 0.08520(15) 0.0385(7) Uani 1 d
C46 C 0.0766(3) 0.3056(2) 0.13965(17) 0.0486(9) Uani 1 d
C47 C 0.0735(3) 0.3832(2) 0.13946(18) 0.0507(9) Uani 1 d
C48 C 0.0741(3) 0.4217(2) 0.08443(19) 0.0493(9) Uani 1 d
C49 C 0.0786(3) 0.3831(2) 0.03116(19) 0.0510(9) Uani 1 d
C50 C 0.0818(3) 0.3058(2) 0.03058(16) 0.0446(8) Uani 1 d
C51 C 0.3149(4) -0.0828(3) 0.2533(2) 0.0783(16) Uani 1 d
C52 C 0.2199(5) -0.1158(2) 0.2476(2) 0.0763(15) Uani 1 d
C53 C 0.1778(4) -0.0976(2) 0.1902(2) 0.0594(11) Uani 1 d
C54 C 0.3353(3) -0.0412(3) 0.19951(17) 0.0565(11) Uani 1 d

loop_
_atom_site_aniso_label
_atom_site_aniso_U_11
_atom_site_aniso_U_22
_atom_site_aniso_U_33
_atom_site_aniso_U_23
_atom_site_aniso_U_13
_atom_site_aniso_U_12
Pd1 0.03497(12) 0.03148(11) 0.03086(11) -0.00027(9) -0.00013(10) -0.00059(10)
Fe1 0.0407(2) 0.0478(3) 0.0312(2) 0.01063(19) 0.0017(2) -0.0001(2)
Cl1 0.0585(6) 0.0406(4) 0.0655(6) -0.0162(4) 0.0025(4) -0.0069(4)
Cl2 0.0354(4) 0.0593(5) 0.0538(5) -0.0089(4) 0.0002(4) -0.0008(3)
S1 0.0461(5) 0.0336(4) 0.0574(5) -0.0041(4) -0.0086(4) -0.0043(3)
S2 0.0421(5) 0.0652(6) 0.0402(4) -0.0109(4) 0.0012(4) 0.0120(4)
O1 0.0364(14) 0.0470(14) 0.087(2) 0.0042(14) -0.0027(13) -0.0068(11)
O2 0.083(2) 0.0471(14) 0.0564(16) -0.0120(12) -0.0190(15) -0.0093(14)
O3 0.0520(15) 0.0595(17) 0.0620(17) -0.0072(14) 0.0048(13) 0.0187(13)
O4 0.0575(18) 0.102(2) 0.0450(15) -0.0293(16) -0.0042(13) 0.0131(16)
N1 0.0372(14) 0.0317(12) 0.0281(11) 0.0014(10) -0.0011(10) 0.0009(11)
N2 0.0486(17) 0.0312(13) 0.0380(14) 0.0003(11) 0.0005(12) -0.0025(11)
N3 0.0381(13) 0.0321(13) 0.0315(12) 0.0003(11) 0.0013(10) 0.0051(10)
N4 0.0334(13) 0.0494(16) 0.0332(12) -0.0039(13) -0.0032(10) 0.0038(13)
C1 0.0354(16) 0.0319(14) 0.0350(15) -0.0017(12) -0.0020(12) 0.0012(12)
C2 0.044(2) 0.0297(14) 0.059(2) -0.0009(14) -0.0028(16) -0.0036(14)
C3 0.050(2) 0.0468(19) 0.070(2) 0.0107(17) 0.0079(19) 0.0094(18)
C4 0.062(3) 0.060(3) 0.074(3) 0.019(2) 0.004(2) 0.008(2)
C5 0.053(3) 0.050(2) 0.106(4) 0.025(2) -0.002(2) 0.0043(19)
C6 0.053(3) 0.059(3) 0.115(4) 0.020(3) 0.025(3) 0.018(2)
C7 0.065(3) 0.049(2) 0.077(3) 0.012(2) 0.024(2) 0.012(2)
C8 0.069(3) 0.108(5) 0.163(6) 0.058(5) -0.011(4) 0.027(3)
C9 0.051(2) 0.0363(16) 0.0299(15) 0.0009(13) 0.0001(13) 0.0025(14)
C10 0.0393(18) 0.0374(15) 0.0295(14) 0.0018(12) 0.0013(12) 0.0057(13)
C11 0.0428(17) 0.0357(15) 0.0272(14) 0.0007(12) 0.0045(12) 0.0083(13)
C12 0.052(2) 0.0444(19) 0.0475(19) 0.0118(15) 0.0084(16) 0.0089(15)
C13 0.075(3) 0.059(2) 0.048(2) 0.0191(18) 0.012(2) 0.020(2)
C14 0.068(3) 0.082(3) 0.0342(17) 0.006(2) -0.0009(18) 0.037(2)
C15 0.051(2) 0.083(3) 0.0368(18) -0.010(2) -0.0048(16) 0.019(2)
C16 0.048(2) 0.052(2) 0.0388(18) -0.0053(16) -0.0020(15) 0.0047(16)
C17 0.053(2) 0.0328(16) 0.0420(17) 0.0013(14) 0.0064(15) 0.0087(15)
C18 0.070(3) 0.044(2) 0.0399(18) 0.0001(15) 0.0083(17) 0.0111(17)
C19 0.073(3) 0.046(2) 0.057(2) -0.0044(18) 0.021(2) 0.017(2)
C20 0.053(2) 0.045(2) 0.092(3) -0.003(2) 0.015(2) 0.0111(19)
C21 0.049(2) 0.051(2) 0.081(3) -0.006(2) -0.009(2) 0.0102(18)
C22 0.050(2) 0.0433(19) 0.050(2) -0.0040(17) -0.0023(17) 0.0080(16)
C23 0.0480(18) 0.0343(16) 0.0415(17) 0.0095(14) 0.0042(15) 0.0057(15)
C24 0.0396(17) 0.0412(17) 0.0311(15) -0.0009(13) 0.0005(13) 0.0011(14)
C25 0.0422(18) 0.0534(18) 0.0346(15) -0.0003(14) -0.0035(15) -0.0076(16)
C26 0.052(2) 0.069(2) 0.0311(15) 0.0054(16) -0.0087(16) -0.0115(19)
C27 0.049(2) 0.063(2) 0.0331(17) 0.0067(16) 0.0060(15) -0.0074(17)
C28 0.0362(17) 0.054(2) 0.0376(17) 0.0018(16) 0.0046(14) -0.0047(15)
C29 0.0385(16) 0.0350(16) 0.0325(15) -0.0053(13) -0.0029(12) 0.0019(13)
C30 0.0406(17) 0.0388(17) 0.0294(14) -0.0007(13) -0.0019(13) 0.0052(13)
C31 0.0362(17) 0.048(2) 0.0376(16) -0.0051(14) -0.0046(13) 0.0059(14)
C32 0.0351(19) 0.082(3) 0.0413(18) 0.0115(18) 0.0034(14) 0.0155(18)
C33 0.044(2) 0.067(2) 0.051(2) 0.0127(19) 0.0019(17) 0.0026(18)
C34 0.043(2) 0.081(3) 0.091(3) 0.023(3) -0.006(2) 0.000(2)
C35 0.038(2) 0.103(4) 0.122(5) 0.063(4) 0.013(3) 0.011(2)
C36 0.048(3) 0.142(5) 0.086(3) 0.063(4) 0.012(2) 0.012(3)
C37 0.041(2) 0.136(5) 0.048(2) 0.027(3) 0.0061(18) 0.013(3)
C38 0.060(4) 0.134(6) 0.206(8) 0.101(6) 0.005(4) -0.005(4)
C39 0.0340(17) 0.064(2) 0.0369(17) -0.0077(16) -0.0032(14) -0.0028(16)
C40 0.059(2) 0.052(2) 0.052(2) -0.0054(18) -0.0004(18) -0.0090(18)
C41 0.078(3) 0.066(3) 0.076(3) -0.021(3) 0.005(3) -0.019(2)
C42 0.061(3) 0.115(5) 0.086(4) -0.047(3) 0.003(3) -0.030(3)
C43 0.054(3) 0.147(6) 0.064(3) -0.041(3) -0.020(2) 0.001(3)
C44 0.048(2) 0.101(4) 0.052(2) -0.021(2) -0.0085(19) 0.018(2)
C45 0.0384(17) 0.0390(17) 0.0381(16) -0.0002(14) -0.0028(13) 0.0038(14)
C46 0.065(2) 0.0413(19) 0.0400(19) -0.0017(15) 0.0008(16) 0.0076(17)
C47 0.058(2) 0.044(2) 0.050(2) -0.0100(16) -0.0011(17) 0.0082(16)
C48 0.045(2) 0.0377(18) 0.065(2) 0.0029(17) -0.0044(17) 0.0038(15)
C49 0.054(2) 0.047(2) 0.052(2) 0.0119(17) 0.0032(17) 0.0015(16)
C50 0.048(2) 0.051(2) 0.0354(17) 0.0034(15) -0.0002(14) -0.0006(16)
C51 0.082(4) 0.106(4) 0.047(2) 0.027(2) 0.012(2) 0.047(3)
C52 0.113(4) 0.055(2) 0.061(3) 0.028(2) 0.030(3) 0.021(3)
C53 0.081(3) 0.0336(17) 0.064(2) 0.0052(17) 0.027(2) -0.0086(18)
C54 0.046(2) 0.086(3) 0.0380(18) 0.019(2) 0.0028(16) 0.018(2)

loop_
_atom_type_symbol
_atom_type_description
_atom_type_scat_dispersion_real
_atom_type_scat_dispersion_imag
_atom_type_scat_source
C C .0033 .0016 'International Tables Vol C Tables 4.2.6.8 and 6.1.1.4'
H H .0000 .0000 'International Tables Vol C Tables 4.2.6.8 and 6.1.1.4'
Cl Cl .1484 .1585 'International Tables Vol C Tables 4.2.6.8 and 6.1.1.4'
Fe Fe .3463 .8444 'International Tables Vol C Tables 4.2.6.8 and 6.1.1.4'
N N .0061 .0033 'International Tables Vol C Tables 4.2.6.8 and 6.1.1.4'
O O .0106 .0060 'International Tables Vol C Tables 4.2.6.8 and 6.1.1.4'
Pd Pd -.9988 1.0072 'International Tables Vol C Tables 4.2.6.8 and 6.1.1.4'
S S .1246 .1234 'International Tables Vol C Tables 4.2.6.8 and 6.1.1.4'

loop_
_geom_angle_atom_site_label_1
_geom_angle_atom_site_label_2
_geom_angle_atom_site_label_3
_geom_angle
N1 Pd1 N3 91.44(11)
N1 Pd1 Cl1 175.50(8)
N3 Pd1 Cl1 91.03(8)
N1 Pd1 Cl2 88.09(8)
N3 Pd1 Cl2 177.71(8)
Cl1 Pd1 Cl2 89.58(4)
C52 Fe1 C28 114.6(2)
C52 Fe1 C27 99.74(17)
C28 Fe1 C27 41.16(15)
C52 Fe1 C53 40.8(2)
C28 Fe1 C53 106.54(17)
C27 Fe1 C53 121.33(16)
C52 Fe1 C51 40.0(2)
C28 Fe1 C51 147.12(17)
C27 Fe1 C51 111.90(17)
C53 Fe1 C51 68.3(2)
C52 Fe1 C26 119.56(18)
C28 Fe1 C26 68.38(16)
C27 Fe1 C26 40.39(15)
C53 Fe1 C26 157.38(15)
C51 Fe1 C26 103.4(2)
C52 Fe1 C24 152.8(2)
C28 Fe1 C24 40.81(14)
C27 Fe1 C24 68.79(15)
C53 Fe1 C24 123.24(17)
C51 Fe1 C24 166.9(2)
C26 Fe1 C24 68.21(15)
C52 Fe1 C54 68.4(2)
C28 Fe1 C54 170.05(14)
C27 Fe1 C54 148.79(15)
C53 Fe1 C54 69.09(19)
C51 Fe1 C54 40.75(17)
C26 Fe1 C54 119.18(18)
C24 Fe1 C54 133.51(15)
C52 Fe1 C23 68.23(16)
C28 Fe1 C23 130.41(15)
C27 Fe1 C23 162.09(16)
C53 Fe1 C23 41.02(15)
C51 Fe1 C23 67.97(16)
C26 Fe1 C23 157.15(16)
C24 Fe1 C23 115.70(13)
C54 Fe1 C23 40.64(16)
C52 Fe1 C25 158.83(18)
C28 Fe1 C25 68.90(15)
C27 Fe1 C25 68.64(15)
C53 Fe1 C25 160.31(16)
C51 Fe1 C25 126.2(2)
C26 Fe1 C25 40.47(14)
C24 Fe1 C25 40.96(14)
C54 Fe1 C25 112.02(18)
C23 Fe1 C25 126.88(14)
O1 S1 O2 120.60(19)
O1 S1 N2 107.47(16)
O2 S1 N2 102.83(16)
O1 S1 C2 108.94(18)
O2 S1 C2 108.92(18)
N2 S1 C2 107.22(15)
O4 S2 O3 120.5(2)
O4 S2 N4 107.43(15)
O3 S2 N4 106.11(16)
O4 S2 C32 109.5(2)
O3 S2 C32 107.16(18)
N4 S2 C32 105.15(18)
C1 N1 C10 110.1(2)
C1 N1 Pd1 131.4(2)
C10 N1 Pd1 117.89(19)
C1 N2 C9 109.0(2)
C1 N2 S1 129.9(2)
C9 N2 S1 121.1(2)
C29 N3 C30 110.2(3)
C29 N3 Pd1 126.4(2)
C30 N3 Pd1 123.4(2)
C29 N4 C31 107.4(3)
C29 N4 S2 124.2(2)
C31 N4 S2 119.3(2)
N1 C1 N2 113.1(3)
N1 C1 C23 124.6(3)
N2 C1 C23 120.9(3)
C7 C2 C3 120.2(4)
C7 C2 S1 120.4(3)
C3 C2 S1 119.4(3)
C2 C3 C4 119.1(4)
C5 C4 C3 121.1(4)
C6 C5 C4 118.2(4)
C6 C5 C8 122.4(5)
C4 C5 C8 119.4(5)
C5 C6 C7 121.9(4)
C2 C7 C6 119.5(4)
N2 C9 C17 111.1(3)
N2 C9 C10 100.6(2)
C17 C9 C10 114.7(3)
N1 C10 C11 112.2(2)
N1 C10 C9 104.7(2)
C11 C10 C9 114.4(3)
C16 C11 C12 119.3(3)
C16 C11 C10 121.4(3)
C12 C11 C10 119.3(3)
C11 C12 C13 119.7(4)
C14 C13 C12 121.0(4)
C13 C14 C15 119.6(4)
C16 C15 C14 119.7(4)
C11 C16 C15 120.7(4)
C22 C17 C18 119.2(4)
C22 C17 C9 121.3(3)
C18 C17 C9 119.6(4)
C19 C18 C17 120.4(4)
C20 C19 C18 119.7(4)
C19 C20 C21 121.1(4)
C20 C21 C22 119.7(4)
C17 C22 C21 119.8(4)
C54 C23 C53 108.4(3)
C54 C23 C1 119.2(3)
C53 C23 C1 131.1(4)
C54 C23 Fe1 69.5(2)
C53 C23 Fe1 69.0(2)
C1 C23 Fe1 137.1(2)
C28 C24 C25 108.0(3)
C28 C24 C29 125.2(3)
C25 C24 C29 126.8(3)
C28 C24 Fe1 69.0(2)
C25 C24 Fe1 69.9(2)
C29 C24 Fe1 126.7(2)
C26 C25 C24 106.9(3)
C26 C25 Fe1 69.1(2)
C24 C25 Fe1 69.18(19)
C27 C26 C25 109.6(3)
C27 C26 Fe1 69.7(2)
C25 C26 Fe1 70.4(2)
C26 C27 C28 107.5(3)
C26 C27 Fe1 69.9(2)
C28 C27 Fe1 69.2(2)
C24 C28 C27 108.0(3)
C24 C28 Fe1 70.2(2)
C27 C28 Fe1 69.6(2)
N3 C29 N4 113.2(3)
N3 C29 C24 126.6(3)
N4 C29 C24 120.1(3)
N3 C30 C45 113.3(3)
N3 C30 C31 103.4(3)
C45 C30 C31 110.8(3)
N4 C31 C39 111.4(3)
N4 C31 C30 100.7(2)
C39 C31 C30 114.7(3)
C37 C32 C33 120.1(4)
C37 C32 S2 120.9(4)
C33 C32 S2 118.8(3)
C34 C33 C32 119.4(4)
C33 C34 C35 120.2(5)
C36 C35 C34 118.8(5)
C36 C35 C38 121.9(5)
C34 C35 C38 119.3(6)
C35 C36 C37 121.8(4)
C36 C37 C32 119.7(5)
C40 C39 C44 119.8(4)
C40 C39 C31 122.5(3)
C44 C39 C31 117.6(4)
C39 C40 C41 121.1(4)
C42 C41 C40 118.4(5)
C41 C42 C43 121.0(5)
C42 C43 C44 120.2(5)
C39 C44 C43 119.4(5)
C46 C45 C50 119.6(3)
C46 C45 C30 120.8(3)
C50 C45 C30 119.3(3)
C45 C46 C47 120.0(4)
C48 C47 C46 119.9(4)
C49 C48 C47 119.5(3)
C48 C49 C50 121.2(4)
C45 C50 C49 119.6(4)
C52 C51 C54 108.7(4)
C52 C51 Fe1 69.2(3)
C54 C51 Fe1 70.0(2)
C51 C52 C53 109.5(4)
C51 C52 Fe1 70.8(3)
C53 C52 Fe1 70.3(2)
C52 C53 C23 106.5(4)
C52 C53 Fe1 68.8(3)
C23 C53 Fe1 70.0(2)
C51 C54 C23 106.9(4)
C51 C54 Fe1 69.3(2)
C23 C54 Fe1 69.8(2)
Cl3 C55 Cl4 114.0(4)

loop_
_geom_bond_atom_site_label_1
_geom_bond_atom_site_label_2
_geom_bond_distance
Pd1 N1 2.044(2)
Pd1 N3 2.044(3)
Pd1 Cl1 2.2858(9)
Pd1 Cl2 2.2873(9)
Fe1 C52 2.015(4)
Fe1 C28 2.028(4)
Fe1 C27 2.033(4)
Fe1 C53 2.035(4)
Fe1 C51 2.036(4)
Fe1 C26 2.036(4)
Fe1 C24 2.044(3)
Fe1 C54 2.045(4)
Fe1 C23 2.049(4)
Fe1 C25 2.053(4)
S1 O1 1.427(3)
S1 O2 1.434(3)
S1 N2 1.671(3)
S1 C2 1.752(4)
S2 O4 1.428(3)
S2 O3 1.428(3)
S2 N4 1.684(3)
S2 C32 1.740(5)
N1 C1 1.287(4)
N1 C10 1.492(4)
N2 C1 1.389(4)
N2 C9 1.498(4)
N3 C29 1.290(4)
N3 C30 1.481(4)
N4 C29 1.411(4)
N4 C31 1.503(4)
C1 C23 1.486(4)
C2 C7 1.381(6)
C2 C3 1.382(5)
C3 C4 1.402(6)
C4 C5 1.388(7)
C5 C6 1.369(7)
C5 C8 1.516(7)
C6 C7 1.387(7)
C9 C17 1.511(5)
C9 C10 1.555(4)
C10 C11 1.517(4)
C11 C16 1.377(5)
C11 C12 1.388(5)
C12 C13 1.392(5)
C13 C14 1.363(7)
C14 C15 1.389(7)
C15 C16 1.388(5)
C17 C22 1.391(5)
C17 C18 1.395(5)
C18 C19 1.389(6)
C19 C20 1.357(7)
C20 C21 1.383(6)
C21 C22 1.391(5)
C23 C54 1.422(6)
C23 C53 1.431(5)
C24 C28 1.420(5)
C24 C25 1.434(5)
C24 C29 1.456(4)
C25 C26 1.415(5)
C26 C27 1.405(5)
C27 C28 1.427(5)
C30 C45 1.526(5)
C30 C31 1.565(5)
C31 C39 1.513(5)
C32 C37 1.383(5)
C32 C33 1.392(6)
C33 C34 1.390(6)
C34 C35 1.402(7)
C35 C36 1.370(9)
C35 C38 1.523(8)
C36 C37 1.371(8)
C39 C40 1.378(6)
C39 C44 1.387(5)
C40 C41 1.403(6)
C41 C42 1.372(8)
C42 C43 1.387(9)
C43 C44 1.388(8)
C45 C46 1.381(5)
C45 C50 1.385(5)
C46 C47 1.394(5)
C47 C48 1.389(6)
C48 C49 1.358(6)
C49 C50 1.388(5)
C51 C52 1.387(8)
C51 C54 1.421(6)
C52 C53 1.413(7)

loop_
_geom_torsion_atom_site_label_1
_geom_torsion_atom_site_label_2
_geom_torsion_atom_site_label_3
_geom_torsion_atom_site_label_4
_geom_torsion
N3 Pd1 N1 C1 -77.6(3)
Cl1 Pd1 N1 C1 159.0(8)
Cl2 Pd1 N1 C1 100.2(3)
N3 Pd1 N1 C10 112.9(2)
Cl1 Pd1 N1 C10 -10.5(12)
Cl2 Pd1 N1 C10 -69.4(2)
O1 S1 N2 C1 35.3(3)
O2 S1 N2 C1 163.5(3)
C2 S1 N2 C1 -81.7(3)
O1 S1 N2 C9 -141.6(3)
O2 S1 N2 C9 -13.4(3)
C2 S1 N2 C9 101.4(3)
N1 Pd1 N3 C29 94.5(3)
Cl1 Pd1 N3 C29 -89.3(3)
Cl2 Pd1 N3 C29 16(2)
N1 Pd1 N3 C30 -86.0(2)
Cl1 Pd1 N3 C30 90.2(2)
Cl2 Pd1 N3 C30 -164.2(19)
O4 S2 N4 C29 -1.0(4)
O3 S2 N4 C29 129.1(3)
C32 S2 N4 C29 -117.6(3)
O4 S2 N4 C31 -143.9(3)
O3 S2 N4 C31 -13.8(3)
C32 S2 N4 C31 99.5(3)
C10 N1 C1 N2 -3.0(4)
Pd1 N1 C1 N2 -173.1(2)
C10 N1 C1 C23 163.7(3)
Pd1 N1 C1 C23 -6.5(5)
C9 N2 C1 N1 12.8(4)
S1 N2 C1 N1 -164.5(3)
C9 N2 C1 C23 -154.5(3)
S1 N2 C1 C23 28.3(5)
O1 S1 C2 C7 165.8(3)
O2 S1 C2 C7 32.4(4)
N2 S1 C2 C7 -78.2(3)
O1 S1 C2 C3 -13.5(3)
O2 S1 C2 C3 -146.9(3)
N2 S1 C2 C3 102.5(3)
C7 C2 C3 C4 2.5(6)
S1 C2 C3 C4 -178.2(3)
C2 C3 C4 C5 -1.4(7)
C3 C4 C5 C6 -0.8(8)
C3 C4 C5 C8 -178.9(5)
C4 C5 C6 C7 1.9(8)
C8 C5 C6 C7 180.0(6)
C3 C2 C7 C6 -1.5(7)
S1 C2 C7 C6 179.2(4)
C5 C6 C7 C2 -0.8(8)
C1 N2 C9 C17 106.1(3)
S1 N2 C9 C17 -76.4(3)
C1 N2 C9 C10 -15.8(3)
S1 N2 C9 C10 161.7(2)
C1 N1 C10 C11 117.2(3)
Pd1 N1 C10 C11 -71.1(3)
C1 N1 C10 C9 -7.4(3)
Pd1 N1 C10 C9 164.2(2)
N2 C9 C10 N1 13.5(3)
C17 C9 C10 N1 -105.7(3)
N2 C9 C10 C11 -109.7(3)
C17 C9 C10 C11 131.0(3)
N1 C10 C11 C16 -74.9(4)
C9 C10 C11 C16 44.2(4)
N1 C10 C11 C12 105.0(3)
C9 C10 C11 C12 -135.9(3)
C16 C11 C12 C13 1.6(5)
C10 C11 C12 C13 -178.3(3)
C11 C12 C13 C14 -1.0(6)
C12 C13 C14 C15 -0.4(6)
C13 C14 C15 C16 1.0(6)
C12 C11 C16 C15 -1.0(5)
C10 C11 C16 C15 179.0(3)
C14 C15 C16 C11 -0.4(5)
N2 C9 C17 C22 -64.0(4)
C10 C9 C17 C22 49.2(4)
N2 C9 C17 C18 114.8(3)
C10 C9 C17 C18 -132.1(3)
C22 C17 C18 C19 0.8(6)
C9 C17 C18 C19 -178.0(3)
C17 C18 C19 C20 -0.7(6)
C18 C19 C20 C21 0.6(7)
C19 C20 C21 C22 -0.5(7)
C18 C17 C22 C21 -0.7(6)
C9 C17 C22 C21 178.1(4)
C20 C21 C22 C17 0.6(6)
N1 C1 C23 C54 -58.4(5)
N2 C1 C23 C54 107.3(4)
N1 C1 C23 C53 136.2(4)
N2 C1 C23 C53 -58.1(5)
N1 C1 C23 Fe1 32.3(6)
N2 C1 C23 Fe1 -161.9(3)
C52 Fe1 C23 C54 -81.7(3)
C28 Fe1 C23 C54 173.9(2)
C27 Fe1 C23 C54 -131.7(5)
C53 Fe1 C23 C54 -120.3(3)
C51 Fe1 C23 C54 -38.4(3)
C26 Fe1 C23 C54 33.1(5)
C24 Fe1 C23 C54 127.8(2)
C25 Fe1 C23 C54 81.1(3)
C52 Fe1 C23 C53 38.6(3)
C28 Fe1 C23 C53 -65.8(3)
C27 Fe1 C23 C53 -11.4(6)
C51 Fe1 C23 C53 81.9(3)
C26 Fe1 C23 C53 153.4(4)
C24 Fe1 C23 C53 -111.9(3)
C54 Fe1 C23 C53 120.3(3)
C25 Fe1 C23 C53 -158.6(3)
C52 Fe1 C23 C1 166.9(5)
C28 Fe1 C23 C1 62.5(5)
C27 Fe1 C23 C1 117.0(5)
C53 Fe1 C23 C1 128.4(5)
C51 Fe1 C23 C1 -149.7(5)
C26 Fe1 C23 C1 -78.2(6)
C24 Fe1 C23 C1 16.5(4)
C54 Fe1 C23 C1 -111.3(5)
C25 Fe1 C23 C1 -30.2(5)
C52 Fe1 C24 C28 30.9(4)
C27 Fe1 C24 C28 -38.2(2)
C53 Fe1 C24 C28 76.2(2)
C51 Fe1 C24 C28 -133.8(6)
C26 Fe1 C24 C28 -81.7(2)
C54 Fe1 C24 C28 168.1(2)
C23 Fe1 C24 C28 122.9(2)
C25 Fe1 C24 C28 -119.6(3)
C52 Fe1 C24 C25 150.5(3)
C28 Fe1 C24 C25 119.6(3)
C27 Fe1 C24 C25 81.4(2)
C53 Fe1 C24 C25 -164.2(2)
C51 Fe1 C24 C25 -14.2(7)
C26 Fe1 C24 C25 37.9(2)
C54 Fe1 C24 C25 -72.3(3)
C23 Fe1 C24 C25 -117.5(2)
C52 Fe1 C24 C29 -88.0(4)
C28 Fe1 C24 C29 -118.9(4)
C27 Fe1 C24 C29 -157.0(3)
C53 Fe1 C24 C29 -42.7(4)
C51 Fe1 C24 C29 107.4(7)
C26 Fe1 C24 C29 159.4(3)
C54 Fe1 C24 C29 49.3(4)
C23 Fe1 C24 C29 4.0(3)
C25 Fe1 C24 C29 121.5(4)
C28 C24 C25 C26 -0.5(4)
C29 C24 C25 C26 179.6(3)
Fe1 C24 C25 C26 -59.1(3)
C28 C24 C25 Fe1 58.6(2)
C29 C24 C25 Fe1 -121.3(3)
C52 Fe1 C25 C26 -22.8(6)
C28 Fe1 C25 C26 81.0(2)
C27 Fe1 C25 C26 36.7(2)
C53 Fe1 C25 C26 161.1(5)
C51 Fe1 C25 C26 -65.4(3)
C24 Fe1 C25 C26 118.5(3)
C54 Fe1 C25 C26 -109.6(2)
C23 Fe1 C25 C26 -153.6(2)
C52 Fe1 C25 C24 -141.4(5)
C28 Fe1 C25 C24 -37.53(19)
C27 Fe1 C25 C24 -81.8(2)
C53 Fe1 C25 C24 42.5(6)
C51 Fe1 C25 C24 176.0(2)
C26 Fe1 C25 C24 -118.5(3)
C54 Fe1 C25 C24 131.8(2)
C23 Fe1 C25 C24 87.9(2)
C24 C25 C26 C27 0.3(4)
Fe1 C25 C26 C27 -58.8(3)
C24 C25 C26 Fe1 59.1(2)
C52 Fe1 C26 C27 -68.5(3)
C28 Fe1 C26 C27 38.4(2)
C53 Fe1 C26 C27 -42.7(6)
C51 Fe1 C26 C27 -108.2(3)
C24 Fe1 C26 C27 82.4(2)
C54 Fe1 C26 C27 -148.8(2)
C23 Fe1 C26 C27 -172.8(3)
C25 Fe1 C26 C27 120.8(3)
C52 Fe1 C26 C25 170.7(3)
C28 Fe1 C26 C25 -82.4(2)
C27 Fe1 C26 C25 -120.8(3)
C53 Fe1 C26 C25 -163.5(4)
C51 Fe1 C26 C25 131.1(3)
C24 Fe1 C26 C25 -38.3(2)
C54 Fe1 C26 C25 90.4(3)
C23 Fe1 C26 C25 66.4(5)
C25 C26 C27 C28 0.0(5)
Fe1 C26 C27 C28 -59.3(3)
C25 C26 C27 Fe1 59.2(3)
C52 Fe1 C27 C26 124.8(3)
C28 Fe1 C27 C26 -118.7(3)
C53 Fe1 C27 C26 162.2(2)
C51 Fe1 C27 C26 85.0(3)
C24 Fe1 C27 C26 -80.9(2)
C54 Fe1 C27 C26 60.8(4)
C23 Fe1 C27 C26 170.9(4)
C25 Fe1 C27 C26 -36.8(2)
C52 Fe1 C27 C28 -116.5(3)
C53 Fe1 C27 C28 -79.0(3)
C51 Fe1 C27 C28 -156.3(3)
C26 Fe1 C27 C28 118.7(3)
C24 Fe1 C27 C28 37.8(2)
C54 Fe1 C27 C28 179.5(3)
C23 Fe1 C27 C28 -70.3(6)
C25 Fe1 C27 C28 82.0(2)
C25 C24 C28 C27 0.4(4)
C29 C24 C28 C27 -179.6(3)
Fe1 C24 C28 C27 59.6(3)
C25 C24 C28 Fe1 -59.1(2)
C29 C24 C28 Fe1 120.8(3)
C26 C27 C28 C24 -0.3(4)
Fe1 C27 C28 C24 -60.0(2)
C26 C27 C28 Fe1 59.7(3)
C52 Fe1 C28 C24 -165.0(2)
C27 Fe1 C28 C24 118.9(3)
C53 Fe1 C28 C24 -122.1(2)
C51 Fe1 C28 C24 162.4(4)
C26 Fe1 C28 C24 81.3(2)
C54 Fe1 C28 C24 -59.6(11)
C23 Fe1 C28 C24 -83.4(2)
C25 Fe1 C28 C24 37.67(19)
C52 Fe1 C28 C27 76.0(3)
C53 Fe1 C28 C27 119.0(2)
C51 Fe1 C28 C27 43.5(5)
C26 Fe1 C28 C27 -37.7(2)
C24 Fe1 C28 C27 -118.9(3)
C54 Fe1 C28 C27 -178.5(10)
C23 Fe1 C28 C27 157.6(2)
C25 Fe1 C28 C27 -81.3(2)
C30 N3 C29 N4 6.4(4)
Pd1 N3 C29 N4 -174.0(2)
C30 N3 C29 C24 -177.5(3)
Pd1 N3 C29 C24 2.1(5)
C31 N4 C29 N3 9.0(4)
S2 N4 C29 N3 -137.5(3)
C31 N4 C29 C24 -167.3(3)
S2 N4 C29 C24 46.2(4)
C28 C24 C29 N3 -145.6(4)
C25 C24 C29 N3 34.3(5)
Fe1 C24 C29 N3 -56.9(5)
C28 C24 C29 N4 30.2(5)
C25 C24 C29 N4 -149.9(3)
Fe1 C24 C29 N4 118.9(3)
C29 N3 C30 C45 101.7(3)
Pd1 N3 C30 C45 -77.9(3)
C29 N3 C30 C31 -18.3(3)
Pd1 N3 C30 C31 162.1(2)
C29 N4 C31 C39 103.2(3)
S2 N4 C31 C39 -108.4(3)
C29 N4 C31 C30 -18.9(3)
S2 N4 C31 C30 129.5(2)
N3 C30 C31 N4 21.7(3)
C45 C30 C31 N4 -100.0(3)
N3 C30 C31 C39 -98.1(3)
C45 C30 C31 C39 140.2(3)
O4 S2 C32 C37 -2.5(4)
O3 S2 C32 C37 -134.8(4)
N4 S2 C32 C37 112.6(4)
O4 S2 C32 C33 173.0(3)
O3 S2 C32 C33 40.7(4)
N4 S2 C32 C33 -71.9(3)
C37 C32 C33 C34 -1.8(6)
S2 C32 C33 C34 -177.4(4)
C32 C33 C34 C35 1.2(7)
C33 C34 C35 C36 0.3(8)
C33 C34 C35 C38 180.0(6)
C34 C35 C36 C37 -1.3(9)
C38 C35 C36 C37 179.1(6)
C35 C36 C37 C32 0.7(9)
C33 C32 C37 C36 0.9(7)
S2 C32 C37 C36 176.4(4)
N4 C31 C39 C40 -37.4(5)
C30 C31 C39 C40 76.2(4)
N4 C31 C39 C44 144.5(3)
C30 C31 C39 C44 -101.8(4)
C44 C39 C40 C41 2.2(6)
C31 C39 C40 C41 -175.8(4)
C39 C40 C41 C42 -1.4(7)
C40 C41 C42 C43 -0.4(8)
C41 C42 C43 C44 1.3(9)
C40 C39 C44 C43 -1.3(7)
C31 C39 C44 C43 176.8(4)
C42 C43 C44 C39 -0.4(8)
N3 C30 C45 C46 -44.0(5)
C31 C30 C45 C46 71.7(4)
N3 C30 C45 C50 141.4(3)
C31 C30 C45 C50 -102.9(4)
C50 C45 C46 C47 -0.7(6)
C30 C45 C46 C47 -175.2(3)
C45 C46 C47 C48 0.6(6)
C46 C47 C48 C49 -0.4(6)
C47 C48 C49 C50 0.4(6)
C46 C45 C50 C49 0.7(6)
C30 C45 C50 C49 175.3(3)
C48 C49 C50 C45 -0.5(6)
C28 Fe1 C51 C52 49.5(5)
C27 Fe1 C51 C52 78.8(3)
C53 Fe1 C51 C52 -37.6(3)
C26 Fe1 C51 C52 120.3(3)
C24 Fe1 C51 C52 169.1(6)
C54 Fe1 C51 C52 -120.3(4)
C23 Fe1 C51 C52 -81.9(3)
C25 Fe1 C51 C52 157.7(3)
C52 Fe1 C51 C54 120.3(4)
C28 Fe1 C51 C54 169.8(3)
C27 Fe1 C51 C54 -161.0(3)
C53 Fe1 C51 C54 82.7(3)
C26 Fe1 C51 C54 -119.4(3)
C24 Fe1 C51 C54 -70.6(7)
C23 Fe1 C51 C54 38.3(3)
C25 Fe1 C51 C54 -82.1(3)
C54 C51 C52 C53 1.0(5)
Fe1 C51 C52 C53 59.9(3)
C54 C51 C52 Fe1 -59.0(3)
C28 Fe1 C52 C51 -153.0(2)
C27 Fe1 C52 C51 -112.6(3)
C53 Fe1 C52 C51 119.9(4)
C26 Fe1 C52 C51 -74.9(3)
C24 Fe1 C52 C51 -174.6(3)
C54 Fe1 C52 C51 37.3(3)
C23 Fe1 C52 C51 81.2(3)
C25 Fe1 C52 C51 -58.1(6)
C28 Fe1 C52 C53 87.1(3)
C27 Fe1 C52 C53 127.5(3)
C51 Fe1 C52 C53 -119.9(4)
C26 Fe1 C52 C53 165.2(2)
C24 Fe1 C52 C53 65.4(4)
C54 Fe1 C52 C53 -82.6(3)
C23 Fe1 C52 C53 -38.7(3)
C25 Fe1 C52 C53 -178.0(4)
C51 C52 C53 C23 0.0(5)
Fe1 C52 C53 C23 60.2(3)
C51 C52 C53 Fe1 -60.2(3)
C54 C23 C53 C52 -0.9(4)
C1 C23 C53 C52 165.6(4)
Fe1 C23 C53 C52 -59.4(3)
C54 C23 C53 Fe1 58.5(3)
C1 C23 C53 Fe1 -135.0(4)
C28 Fe1 C53 C52 -108.7(3)
C27 Fe1 C53 C52 -66.3(3)
C51 Fe1 C53 C52 36.9(3)
C26 Fe1 C53 C52 -35.4(6)
C24 Fe1 C53 C52 -150.2(3)
C54 Fe1 C53 C52 80.7(3)
C23 Fe1 C53 C52 117.7(4)
C25 Fe1 C53 C52 177.9(5)
C52 Fe1 C53 C23 -117.7(4)
C28 Fe1 C53 C23 133.6(2)
C27 Fe1 C53 C23 175.9(2)
C51 Fe1 C53 C23 -80.9(3)
C26 Fe1 C53 C23 -153.1(4)
C24 Fe1 C53 C23 92.1(3)
C54 Fe1 C53 C23 -37.0(2)
C25 Fe1 C53 C23 60.1(6)
C52 C51 C54 C23 -1.5(5)
Fe1 C51 C54 C23 -60.0(3)
C52 C51 C54 Fe1 58.5(3)
C53 C23 C54 C51 1.5(5)
C1 C23 C54 C51 -166.9(3)
Fe1 C23 C54 C51 59.6(3)
C53 C23 C54 Fe1 -58.1(3)
C1 C23 C54 Fe1 133.5(3)
C52 Fe1 C54 C51 -36.7(3)
C28 Fe1 C54 C51 -146.2(10)
C27 Fe1 C54 C51 35.7(5)
C53 Fe1 C54 C51 -80.7(4)
C26 Fe1 C54 C51 76.0(4)
C24 Fe1 C54 C51 162.8(3)
C23 Fe1 C54 C51 -118.0(4)
C25 Fe1 C54 C51 120.5(3)
C52 Fe1 C54 C23 81.3(3)
C28 Fe1 C54 C23 -28.2(11)
C27 Fe1 C54 C23 153.7(3)
C53 Fe1 C54 C23 37.3(2)
C51 Fe1 C54 C23 118.0(4)
C26 Fe1 C54 C23 -165.9(2)
C24 Fe1 C54 C23 -79.2(3)
C25 Fe1 C54 C23 -121.5(2)
